data_4077904
loop_
_publ_author_name
'Dallanegra, Romaeo'
'Chaplin, Adrian B.'
'Weller, Andrew S.'

_publ_section_title
;
 Rhodium Cyclopentyl Phosphine Complexes of Wide-Bite-Angle Ligands
 DPEphos and Xantphos
;
_journal_issue 7
_journal_name_full Organometallics
_journal_page_first 2720
_journal_paper_doi 10.1021/om201034m
_journal_volume 31
_journal_year 2012
_chemical_formula_moiety 'C51 H57 O P3 Rh, C32 H12 B F24, C6 H5 F'
_chemical_formula_sum 'C89 H74 B F25 O P3 Rh'
_chemical_formula_weight 1841.11
_chemical_melting_point ?
_space_group_IT_number 2
_symmetry_cell_setting triclinic
_symmetry_space_group_name_Hall '-P 1'
_symmetry_space_group_name_H-M 'P -1'
_atom_sites_solution_hydrogens geom
_atom_sites_solution_primary direct
_atom_sites_solution_secondary difmap
_audit_creation_method SHELXL-97
_cell_angle_alpha 111.7567(9)
_cell_angle_beta 97.3499(8)
_cell_angle_gamma 94.8652(11)
_cell_formula_units_Z 2
_cell_length_a 13.3042(3)
_cell_length_b 17.7665(3)
_cell_length_c 20.6626(5)
_cell_measurement_reflns_used 13382
_cell_measurement_temperature 150(2)
_cell_measurement_theta_max 27.485
_cell_measurement_theta_min 0.998
_cell_volume 4452.23(17)
_computing_cell_refinement 'Denzo/Scalepack (Otwinowski & Minor 1997)'
_computing_data_collection 'Collect (Nonius BV, 1997-2000)'
_computing_data_reduction 'Denzo/Scalepack (Otwinowski & Minor 1997)'
_computing_molecular_graphics 'ORTEP3 (Farrugia, 1997)'
_computing_publication_material 'Bruker SHELXTL'
_computing_structure_refinement 'SHELXL-97 (Sheldrick, 2008)'
_computing_structure_solution 'SIR2004 (Burla et al., 2005)'
_diffrn_ambient_temperature 150(2)
_diffrn_detector_area_resol_mean 9
_diffrn_measured_fraction_theta_full 0.949
_diffrn_measured_fraction_theta_max 0.949
_diffrn_measurement_device '95mm CCD camera on \k-goniostat'
_diffrn_measurement_device_type KappaCCD
_diffrn_measurement_method CCD
_diffrn_radiation_monochromator 'horizonally mounted graphite crystal'
_diffrn_radiation_source 'fine-focus sealed tube'
_diffrn_radiation_type MoK\a
_diffrn_radiation_wavelength 0.71073
_diffrn_reflns_av_R_equivalents 0.0337
_diffrn_reflns_av_sigmaI/netI 0.0684
_diffrn_reflns_limit_h_max 15
_diffrn_reflns_limit_h_min -15
_diffrn_reflns_limit_k_max 21
_diffrn_reflns_limit_k_min -21
_diffrn_reflns_limit_l_max 24
_diffrn_reflns_limit_l_min -24
_diffrn_reflns_number 23438
_diffrn_reflns_theta_full 25.03
_diffrn_reflns_theta_max 25.03
_diffrn_reflns_theta_min 3.35
_exptl_absorpt_coefficient_mu 0.342
_exptl_absorpt_correction_T_max 1.0
_exptl_absorpt_correction_T_min 0.810
_exptl_absorpt_correction_type multi-scan
_exptl_absorpt_process_details 'Denzo/Scalepack (Otwinowski & Minor 1997)'
_exptl_crystal_colour colourless
_exptl_crystal_density_diffrn 1.373
_exptl_crystal_density_meas ?
_exptl_crystal_density_method 'not measured'
_exptl_crystal_description block
_exptl_crystal_F_000 1872
_exptl_crystal_size_max 0.50
_exptl_crystal_size_mid 0.20
_exptl_crystal_size_min 0.05
_platon_squeeze_details ' '
_refine_diff_density_max 0.685
_refine_diff_density_min -0.646
_refine_diff_density_rms 0.087
_refine_ls_extinction_method none
_refine_ls_goodness_of_fit_ref 1.055
_refine_ls_hydrogen_treatment mixed
_refine_ls_matrix_type full
_refine_ls_number_parameters 1161
_refine_ls_number_reflns 14947
_refine_ls_number_restraints 764
_refine_ls_restrained_S_all 1.122
_refine_ls_R_factor_all 0.0750
_refine_ls_R_factor_gt 0.0510
_refine_ls_shift/su_max 0.000
_refine_ls_shift/su_mean 0.000
_refine_ls_structure_factor_coef Fsqd
_refine_ls_weighting_details 'calc w=1/[\s^2^(Fo^2^)+(0.0851P)^2^+0.0000P] where P=(Fo^2^+2Fc^2^)/3'
_refine_ls_weighting_scheme calc
_refine_ls_wR_factor_gt 0.1327
_refine_ls_wR_factor_ref 0.1435
_reflns_number_gt 11044
_reflns_number_total 14947
_reflns_threshold_expression >2sigma(I)
_cod_data_source_file om201034m_si_001.cif
_cod_data_source_block 005tmd08
_cod_depositor_comments
;
The following automatic conversions were performed:

'_chemical_melting_point' value 'not measured' was changed to '?' -
the value is undefined or not given.

'_symmetry_cell_setting' value
'Triclinic' changed to 'triclinic' according to
/home/saulius/struct/CIF-dictionaries/cif_core.dic dictionary named
'cif_core.dic' version 2.4.1 from 2010-06-29.

Automatic conversion script
Id: cif_fix_values 1715 2011-07-08 13:25:40Z adriana 

The following automatic conversions were performed:

'_exptl_crystal_density_meas' value 'not measured' was changed to '?'
- the value is perceived as not measured.

Automatic conversion script
Id: cif_fix_values 3008 2015-01-20 13:52:24Z robertas 
;
_cod_original_cell_volume 4452.23(16)
_cod_original_sg_symbol_H-M P-1
_cod_database_code 4077904

loop_
_symmetry_equiv_pos_as_xyz
'x, y, z'
'-x, -y, -z'

loop_
_atom_site_label
_atom_site_type_symbol
_atom_site_fract_x
_atom_site_fract_y
_atom_site_fract_z
_atom_site_U_iso_or_equiv
_atom_site_adp_type
_atom_site_occupancy
_atom_site_symmetry_multiplicity
_atom_site_calc_flag
_atom_site_refinement_flags
_atom_site_disorder_assembly
_atom_site_disorder_group
Rh1 Rh 0.13962(2) -0.034096(17) 0.211492(15) 0.02096(10) Uani 1 1 d . . .
H0A H 0.238(3) -0.037(2) 0.1841(19) 0.025 Uiso 1 1 d . . .
H0B H 0.086(3) -0.030(2) 0.1428(19) 0.025 Uiso 1 1 d . . .
P1 P 0.17580(7) 0.10276(6) 0.23009(5) 0.0259(2) Uani 1 1 d . B .
P2 P 0.06964(7) -0.17033(6) 0.14409(5) 0.0209(2) Uani 1 1 d . . .
P3 P 0.20259(7) -0.04675(6) 0.31807(5) 0.0223(2) Uani 1 1 d . . .
O1 O -0.01286(18) -0.04294(15) 0.25214(13) 0.0244(6) Uani 1 1 d . . .
C1 C 0.1964(3) 0.1223(3) 0.1503(2) 0.0359(10) Uani 1 1 d . . .
H1 H 0.2110 0.1832 0.1660 0.043 Uiso 1 1 calc R A 1
C2 C 0.2876(4) 0.0888(3) 0.1168(3) 0.0504(11) Uani 0.808(17) 1 d PDU B 1
H2A H 0.2890 0.0313 0.1117 0.061 Uiso 0.808(17) 1 calc PR B 1
H2B H 0.3530 0.1222 0.1455 0.061 Uiso 0.808(17) 1 calc PR B 1
C3 C 0.2692(6) 0.0951(6) 0.0443(3) 0.0563(15) Uani 0.808(17) 1 d PDU B 1
H3A H 0.2833 0.1524 0.0483 0.068 Uiso 0.808(17) 1 calc PR B 1
H3B H 0.3106 0.0607 0.0117 0.068 Uiso 0.808(17) 1 calc PR B 1
C4 C 0.1559(6) 0.0621(5) 0.0217(3) 0.0540(16) Uani 0.808(17) 1 d PDU B 1
H4A H 0.1456 0.0014 0.0011 0.065 Uiso 0.808(17) 1 calc PR B 1
H4B H 0.1248 0.0816 -0.0142 0.065 Uiso 0.808(17) 1 calc PR B 1
C5 C 0.1060(4) 0.0942(3) 0.0894(2) 0.0485(11) Uani 0.808(17) 1 d PDU B 1
H5A H 0.0687 0.1404 0.0902 0.058 Uiso 0.808(17) 1 calc PR B 1
H5B H 0.0579 0.0502 0.0919 0.058 Uiso 0.808(17) 1 calc PR B 1
C102 C 0.2876(4) 0.0888(3) 0.1168(3) 0.0504(11) Uani 0.192(17) 1 d PDU B 2
H10A H 0.3052 0.0409 0.1270 0.061 Uiso 0.192(17) 1 calc PR B 2
H10B H 0.3487 0.1313 0.1326 0.061 Uiso 0.192(17) 1 calc PR B 2
C103 C 0.243(3) 0.065(2) 0.0379(7) 0.0563(15) Uani 0.192(17) 1 d PDU B 2
H10C H 0.2942 0.0877 0.0167 0.068 Uiso 0.192(17) 1 calc PR B 2
H10D H 0.2362 0.0043 0.0144 0.068 Uiso 0.192(17) 1 calc PR B 2
C104 C 0.141(2) 0.091(3) 0.0200(11) 0.0540(16) Uani 0.192(17) 1 d PDU B 2
H10E H 0.0974 0.0489 -0.0228 0.065 Uiso 0.192(17) 1 calc PR B 2
H10F H 0.1486 0.1445 0.0158 0.065 Uiso 0.192(17) 1 calc PR B 2
C105 C 0.1060(4) 0.0942(3) 0.0894(2) 0.0485(11) Uani 0.192(17) 1 d PDU B 2
H10G H 0.0551 0.1326 0.1011 0.058 Uiso 0.192(17) 1 calc PR B 2
H10H H 0.0726 0.0394 0.0829 0.058 Uiso 0.192(17) 1 calc PR B 2
C6 C 0.0730(3) 0.1629(2) 0.2617(2) 0.0329(9) Uani 1 1 d . . .
H6 H 0.0939 0.2200 0.2655 0.039 Uiso 1 1 calc R B 1
C7 C -0.0345(3) 0.1322(3) 0.2161(2) 0.0404(10) Uani 1 1 d U B .
H7A H -0.0410 0.1498 0.1757 0.048 Uiso 1 1 calc R C 1
H7B H -0.0500 0.0717 0.1979 0.048 Uiso 1 1 calc R C 1
C8 C -0.1047(4) 0.1727(3) 0.2679(3) 0.0522(12) Uani 0.67(3) 1 d PDU B 1
H8A H -0.1049 0.2307 0.2744 0.063 Uiso 0.67(3) 1 calc PR B 1
H8B H -0.1757 0.1437 0.2510 0.063 Uiso 0.67(3) 1 calc PR B 1
C9 C -0.0590(5) 0.1658(11) 0.3361(5) 0.0503(16) Uani 0.67(3) 1 d PDU B 1
H9A H -0.0889 0.1139 0.3382 0.060 Uiso 0.67(3) 1 calc PR B 1
H9B H -0.0722 0.2121 0.3775 0.060 Uiso 0.67(3) 1 calc PR B 1
C10 C 0.0566(3) 0.1676(3) 0.3355(2) 0.0430(10) Uani 0.67(3) 1 d PDU B 1
H10I H 0.0807 0.1206 0.3444 0.052 Uiso 0.67(3) 1 calc PR B 1
H10J H 0.0949 0.2189 0.3726 0.052 Uiso 0.67(3) 1 calc PR B 1
C108 C -0.1047(4) 0.1727(3) 0.2679(3) 0.0522(12) Uani 0.33(3) 1 d PDU B 2
H10K H -0.1238 0.2223 0.2612 0.063 Uiso 0.33(3) 1 calc PR B 2
H10L H -0.1681 0.1344 0.2592 0.063 Uiso 0.33(3) 1 calc PR B 2
C109 C -0.0485(12) 0.196(2) 0.3431(5) 0.0503(16) Uani 0.33(3) 1 d PDU B 2
H10M H -0.0862 0.1677 0.3681 0.060 Uiso 0.33(3) 1 calc PR B 2
H10N H -0.0410 0.2556 0.3700 0.060 Uiso 0.33(3) 1 calc PR B 2
C110 C 0.0566(3) 0.1676(3) 0.3355(2) 0.0430(10) Uani 0.33(3) 1 d PDU B 2
H11A H 0.0571 0.1134 0.3387 0.052 Uiso 0.33(3) 1 calc PR B 2
H11B H 0.1107 0.2075 0.3728 0.052 Uiso 0.33(3) 1 calc PR B 2
C11 C 0.2862(3) 0.1639(2) 0.2984(2) 0.0288(9) Uani 1 1 d . . .
H11 H 0.2720 0.1602 0.3436 0.035 Uiso 1 1 calc R B 1
C12 C 0.3065(3) 0.2561(3) 0.3132(3) 0.0417(10) Uani 0.627(12) 1 d PDU B 1
H12A H 0.3016 0.2656 0.2686 0.050 Uiso 0.627(12) 1 calc PR B 1
H12B H 0.2581 0.2867 0.3418 0.050 Uiso 0.627(12) 1 calc PR B 1
C13 C 0.4156(5) 0.2803(6) 0.3541(5) 0.0444(19) Uani 0.627(12) 1 d PDU B 1
H13A H 0.4208 0.2755 0.4006 0.053 Uiso 0.627(12) 1 calc PR B 1
H13B H 0.4451 0.3362 0.3605 0.053 Uiso 0.627(12) 1 calc PR B 1
C14 C 0.4648(6) 0.2121(4) 0.2998(6) 0.0447(16) Uani 0.627(12) 1 d PDU B 1
H14A H 0.4657 0.2211 0.2554 0.054 Uiso 0.627(12) 1 calc PR B 1
H14B H 0.5353 0.2094 0.3200 0.054 Uiso 0.627(12) 1 calc PR B 1
C15 C 0.3907(3) 0.1339(3) 0.2877(2) 0.0365(9) Uani 0.627(12) 1 d PDU B 1
H15A H 0.3867 0.0925 0.2393 0.044 Uiso 0.627(12) 1 calc PR B 1
H15B H 0.4135 0.1097 0.3222 0.044 Uiso 0.627(12) 1 calc PR B 1
C112 C 0.3065(3) 0.2561(3) 0.3132(3) 0.0417(10) Uani 0.373(12) 1 d PDU B 2
H11C H 0.2808 0.2656 0.2701 0.050 Uiso 0.373(12) 1 calc PR B 2
H11D H 0.2705 0.2874 0.3514 0.050 Uiso 0.373(12) 1 calc PR B 2
C113 C 0.4208(7) 0.2844(9) 0.3349(10) 0.0444(19) Uani 0.373(12) 1 d PDU B 2
H11E H 0.4364 0.3281 0.3829 0.053 Uiso 0.373(12) 1 calc PR B 2
H11F H 0.4467 0.3061 0.3015 0.053 Uiso 0.373(12) 1 calc PR B 2
C114 C 0.4719(9) 0.2077(6) 0.3337(9) 0.0447(16) Uani 0.373(12) 1 d PDU B 2
H11G H 0.5350 0.2057 0.3128 0.054 Uiso 0.373(12) 1 calc PR B 2
H11H H 0.4893 0.2088 0.3821 0.054 Uiso 0.373(12) 1 calc PR B 2
C115 C 0.3907(3) 0.1339(3) 0.2877(2) 0.0365(9) Uani 0.373(12) 1 d PDU B 2
H11I H 0.3975 0.0876 0.3028 0.044 Uiso 0.373(12) 1 calc PR B 2
H11J H 0.3981 0.1159 0.2373 0.044 Uiso 0.373(12) 1 calc PR B 2
C16 C -0.0658(3) -0.1575(2) 0.14060(19) 0.0227(8) Uani 1 1 d . . .
C17 C -0.1444(3) -0.2054(2) 0.0851(2) 0.0274(9) Uani 1 1 d . . .
H17 H -0.1301 -0.2522 0.0482 0.033 Uiso 1 1 calc R . .
C18 C -0.2424(3) -0.1856(3) 0.0831(2) 0.0294(9) Uani 1 1 d . . .
H18 H -0.2955 -0.2199 0.0458 0.035 Uiso 1 1 calc R . .
C19 C -0.2636(3) -0.1165(3) 0.1348(2) 0.0313(9) Uani 1 1 d . . .
H19 H -0.3306 -0.1020 0.1319 0.038 Uiso 1 1 calc R . .
C20 C -0.1872(3) -0.0672(3) 0.1918(2) 0.0292(9) Uani 1 1 d . . .
H20 H -0.2007 -0.0189 0.2274 0.035 Uiso 1 1 calc R . .
C21 C -0.0917(3) -0.0914(2) 0.1939(2) 0.0253(8) Uani 1 1 d . . .
C22 C 0.0840(3) -0.0619(2) 0.35071(19) 0.0241(8) Uani 1 1 d . . .
C23 C 0.0850(3) -0.0738(3) 0.4143(2) 0.0310(9) Uani 1 1 d . . .
H23 H 0.1487 -0.0702 0.4426 0.037 Uiso 1 1 calc R . .
C24 C -0.0052(3) -0.0906(3) 0.4368(2) 0.0342(10) Uani 1 1 d . . .
H24 H -0.0034 -0.1010 0.4788 0.041 Uiso 1 1 calc R . .
C25 C -0.0979(3) -0.0920(3) 0.3969(2) 0.0360(10) Uani 1 1 d . . .
H25 H -0.1600 -0.1040 0.4116 0.043 Uiso 1 1 calc R . .
C26 C -0.1014(3) -0.0763(3) 0.3367(2) 0.0308(9) Uani 1 1 d . . .
H26 H -0.1655 -0.0755 0.3110 0.037 Uiso 1 1 calc R . .
C27 C -0.0110(3) -0.0615(2) 0.31313(19) 0.0244(8) Uani 1 1 d . . .
C28 C 0.0852(3) -0.2115(2) 0.05170(19) 0.0237(8) Uani 1 1 d . . .
C29 C 0.1325(3) -0.1607(2) 0.02333(19) 0.0262(8) Uani 1 1 d . . .
H29 H 0.1606 -0.1059 0.0531 0.031 Uiso 1 1 calc R . .
C30 C 0.1387(3) -0.1898(3) -0.0484(2) 0.0346(10) Uani 1 1 d . . .
H30 H 0.1709 -0.1547 -0.0673 0.042 Uiso 1 1 calc R . .
C31 C 0.0983(3) -0.2695(3) -0.0922(2) 0.0349(10) Uani 1 1 d . . .
H31 H 0.1013 -0.2889 -0.1413 0.042 Uiso 1 1 calc R . .
C32 C 0.0531(3) -0.3212(3) -0.0640(2) 0.0338(10) Uani 1 1 d . . .
H32 H 0.0264 -0.3763 -0.0940 0.041 Uiso 1 1 calc R . .
C33 C 0.0465(3) -0.2934(3) 0.0070(2) 0.0306(9) Uani 1 1 d . . .
H33 H 0.0160 -0.3294 0.0257 0.037 Uiso 1 1 calc R . .
C34 C 0.0760(3) -0.2569(2) 0.17123(19) 0.0241(8) Uani 1 1 d . . .
C35 C 0.1512(3) -0.3067(2) 0.1530(2) 0.0273(9) Uani 1 1 d . . .
H35 H 0.1976 -0.2969 0.1247 0.033 Uiso 1 1 calc R . .
C36 C 0.1591(3) -0.3705(2) 0.1756(2) 0.0356(10) Uani 1 1 d . . .
H36 H 0.2109 -0.4042 0.1629 0.043 Uiso 1 1 calc R . .
C37 C 0.0918(3) -0.3852(3) 0.2165(2) 0.0418(11) Uani 1 1 d . . .
H37 H 0.0967 -0.4295 0.2314 0.050 Uiso 1 1 calc R . .
C38 C 0.0169(3) -0.3353(3) 0.2359(2) 0.0367(10) Uani 1 1 d . . .
H38 H -0.0287 -0.3449 0.2647 0.044 Uiso 1 1 calc R . .
C39 C 0.0087(3) -0.2719(2) 0.2132(2) 0.0291(9) Uani 1 1 d . . .
H39 H -0.0430 -0.2381 0.2262 0.035 Uiso 1 1 calc R . .
C40 C 0.2796(3) 0.0336(2) 0.3973(2) 0.0262(9) Uani 1 1 d . . .
C41 C 0.2357(3) 0.0968(2) 0.4421(2) 0.0302(9) Uani 1 1 d . . .
H41 H 0.1636 0.0956 0.4338 0.036 Uiso 1 1 calc R . .
C42 C 0.2949(3) 0.1615(3) 0.4986(2) 0.0383(10) Uani 1 1 d . . .
H42 H 0.2635 0.2043 0.5281 0.046 Uiso 1 1 calc R . .
C43 C 0.3995(4) 0.1635(3) 0.5118(2) 0.0456(12) Uani 1 1 d . . .
H43 H 0.4404 0.2080 0.5502 0.055 Uiso 1 1 calc R . .
C44 C 0.4440(3) 0.1017(3) 0.4694(2) 0.0464(12) Uani 1 1 d . . .
H44 H 0.5161 0.1031 0.4792 0.056 Uiso 1 1 calc R . .
C45 C 0.3858(3) 0.0361(3) 0.4120(2) 0.0372(10) Uani 1 1 d . . .
H45 H 0.4182 -0.0065 0.3830 0.045 Uiso 1 1 calc R . .
C46 C 0.2693(3) -0.1346(2) 0.3097(2) 0.0244(8) Uani 1 1 d . . .
C47 C 0.2634(4) -0.1800(3) 0.3522(3) 0.0467(12) Uani 1 1 d . . .
H47 H 0.2196 -0.1677 0.3865 0.056 Uiso 1 1 calc R . .
C48 C 0.3216(4) -0.2429(3) 0.3443(3) 0.0513(13) Uani 1 1 d . . .
H48 H 0.3171 -0.2733 0.3734 0.062 Uiso 1 1 calc R . .
C49 C 0.3856(3) -0.2622(3) 0.2953(2) 0.0382(10) Uani 1 1 d . . .
H49 H 0.4265 -0.3045 0.2914 0.046 Uiso 1 1 calc R . .
C50 C 0.3898(3) -0.2195(3) 0.2516(2) 0.0383(10) Uani 1 1 d . . .
H50 H 0.4320 -0.2333 0.2164 0.046 Uiso 1 1 calc R . .
C51 C 0.3318(3) -0.1559(3) 0.2594(2) 0.0322(9) Uani 1 1 d . . .
H51 H 0.3354 -0.1266 0.2293 0.039 Uiso 1 1 calc R . .
B200 B 0.3566(3) 0.5977(3) 0.8006(2) 0.0237(9) Uani 1 1 d . . .
C201 C 0.2715(3) 0.5969(2) 0.73496(19) 0.0226(8) Uani 1 1 d . . .
C202 C 0.2971(3) 0.6178(2) 0.67931(19) 0.0260(8) Uani 1 1 d . . .
H202 H 0.3672 0.6331 0.6791 0.031 Uiso 1 1 calc R . .
C203 C 0.2240(3) 0.6170(2) 0.6245(2) 0.0282(9) Uani 1 1 d . . .
C204 C 0.1216(3) 0.5982(3) 0.6242(2) 0.0345(10) Uani 1 1 d . . .
H204 H 0.0714 0.5980 0.5870 0.041 Uiso 1 1 calc R . .
C205 C 0.0928(3) 0.5795(2) 0.6797(2) 0.0312(9) Uani 1 1 d D D .
C206 C 0.1658(3) 0.5776(2) 0.7325(2) 0.0286(9) Uani 1 1 d . . .
H206 H 0.1440 0.5628 0.7688 0.034 Uiso 1 1 calc R . .
C207 C 0.2577(3) 0.6393(3) 0.5663(2) 0.0389(11) Uani 1 1 d . . .
F1 F 0.1976(2) 0.5979(2) 0.50482(14) 0.0710(9) Uani 1 1 d U . .
F2 F 0.2553(3) 0.7178(2) 0.57836(19) 0.0843(11) Uani 1 1 d U . .
F3 F 0.3515(2) 0.6274(2) 0.55752(15) 0.0702(9) Uani 1 1 d U . .
C208 C -0.0186(3) 0.5622(2) 0.6814(2) 0.0451(12) Uani 1 1 d D . .
F4 F -0.0654(4) 0.6273(4) 0.6878(6) 0.079(2) Uani 0.558(9) 1 d PDU D 1
F5 F -0.0687(4) 0.5056(6) 0.6227(4) 0.101(3) Uani 0.558(9) 1 d PDU D 1
F6 F -0.0381(4) 0.5432(6) 0.7336(4) 0.079(2) Uani 0.558(9) 1 d PDU D 1
F104 F -0.0489(6) 0.4834(4) 0.6665(7) 0.089(3) Uani 0.442(9) 1 d PDU D 2
F105 F -0.0422(5) 0.5985(8) 0.7442(4) 0.097(4) Uani 0.442(9) 1 d PDU D 2
F106 F -0.0802(5) 0.5803(8) 0.6375(6) 0.083(3) Uani 0.442(9) 1 d PDU D 2
C209 C 0.3715(3) 0.6893(2) 0.86370(19) 0.0214(8) Uani 1 1 d . . .
C210 C 0.3704(3) 0.7595(2) 0.8477(2) 0.0247(8) Uani 1 1 d . . .
H210 H 0.3561 0.7526 0.7995 0.030 Uiso 1 1 calc R . .
C211 C 0.3893(3) 0.8377(2) 0.8987(2) 0.0268(9) Uani 1 1 d . . .
C212 C 0.4070(3) 0.8519(2) 0.9698(2) 0.0290(9) Uani 1 1 d . . .
H212 H 0.4180 0.9059 1.0049 0.035 Uiso 1 1 calc R . .
C213 C 0.4082(3) 0.7844(2) 0.98813(19) 0.0245(8) Uani 1 1 d . . .
C214 C 0.3933(3) 0.7048(2) 0.93596(19) 0.0232(8) Uani 1 1 d . . .
H214 H 0.3982 0.6600 0.9501 0.028 Uiso 1 1 calc R . .
C215 C 0.3868(4) 0.9094(3) 0.8778(2) 0.0389(10) Uani 1 1 d . . .
F7 F 0.4489(3) 0.9748(2) 0.9196(2) 0.1026(15) Uani 1 1 d U . .
F8 F 0.2961(3) 0.9337(2) 0.8761(2) 0.0825(11) Uani 1 1 d U . .
F9 F 0.4027(4) 0.8932(2) 0.81291(19) 0.1023(14) Uani 1 1 d U . .
C216 C 0.4243(3) 0.7948(3) 1.0635(2) 0.0340(10) Uani 1 1 d . . .
F10 F 0.4307(3) 0.8729(2) 1.10855(15) 0.0884(12) Uani 1 1 d U . .
F11 F 0.5103(2) 0.7708(2) 1.08356(15) 0.0669(9) Uani 1 1 d U . .
F12 F 0.3516(2) 0.7522(2) 1.07865(13) 0.0586(8) Uani 1 1 d U . .
C217 C 0.4678(3) 0.5805(2) 0.7758(2) 0.0242(8) Uani 1 1 d . . .
C218 C 0.4767(3) 0.5258(2) 0.7084(2) 0.0285(9) Uani 1 1 d . . .
H218 H 0.4165 0.5012 0.6741 0.034 Uiso 1 1 calc R . .
C219 C 0.5724(3) 0.5061(3) 0.6899(2) 0.0324(9) Uani 1 1 d . . .
C220 C 0.6607(3) 0.5409(3) 0.7380(2) 0.0345(10) Uani 1 1 d . . .
H220 H 0.7253 0.5281 0.7256 0.041 Uiso 1 1 calc R . .
C221 C 0.6542(3) 0.5950(2) 0.8049(2) 0.0291(9) Uani 1 1 d . . .
C222 C 0.5597(3) 0.6147(2) 0.8234(2) 0.0279(9) Uani 1 1 d . . .
H222 H 0.5578 0.6524 0.8699 0.034 Uiso 1 1 calc R . .
C223 C 0.5759(4) 0.4479(3) 0.6158(2) 0.0455(12) Uani 1 1 d . . .
F13 F 0.5135(3) 0.3770(2) 0.59845(17) 0.0830(11) Uani 1 1 d U . .
F14 F 0.5447(3) 0.4763(2) 0.56811(15) 0.0804(11) Uani 1 1 d U . .
F15 F 0.6666(2) 0.4261(2) 0.60745(16) 0.0828(11) Uani 1 1 d U . .
C224 C 0.7509(3) 0.6313(3) 0.8572(3) 0.0409(11) Uani 1 1 d . . .
F16 F 0.8148(2) 0.6783(2) 0.8382(2) 0.0806(11) Uani 1 1 d U . .
F17 F 0.8051(2) 0.57546(18) 0.86510(18) 0.0669(9) Uani 1 1 d U . .
F18 F 0.7370(2) 0.6767(3) 0.92101(18) 0.1094(16) Uani 1 1 d U . .
C225 C 0.3138(3) 0.5234(2) 0.82412(19) 0.0228(8) Uani 1 1 d . . .
C226 C 0.3314(3) 0.4429(2) 0.7887(2) 0.0270(9) Uani 1 1 d . . .
H226 H 0.3711 0.4321 0.7520 0.032 Uiso 1 1 calc R . .
C227 C 0.2931(3) 0.3782(2) 0.8050(2) 0.0279(9) Uani 1 1 d D E .
C228 C 0.2379(3) 0.3909(2) 0.8596(2) 0.0283(9) Uani 1 1 d . . .
H228 H 0.2143 0.3469 0.8721 0.034 Uiso 1 1 calc R . .
C229 C 0.2181(3) 0.4690(2) 0.8954(2) 0.0258(8) Uani 1 1 d . . .
C230 C 0.2534(3) 0.5342(2) 0.87748(19) 0.0220(8) Uani 1 1 d . . .
H230 H 0.2362 0.5870 0.9019 0.026 Uiso 1 1 calc R . .
C231 C 0.3131(3) 0.2941(3) 0.7648(2) 0.0415(11) Uani 1 1 d D . .
F19 F 0.2323(3) 0.2393(2) 0.7398(4) 0.091(2) Uani 0.729(7) 1 d PDU E 1
F20 F 0.3733(5) 0.2656(3) 0.8060(3) 0.091(2) Uani 0.729(7) 1 d PDU E 1
F21 F 0.3657(5) 0.2870(2) 0.7133(3) 0.0703(17) Uani 0.729(7) 1 d PDU E 1
F119 F 0.4089(5) 0.2863(6) 0.7642(8) 0.079(4) Uani 0.271(7) 1 d PDU E 2
F120 F 0.2703(12) 0.2688(6) 0.6959(4) 0.081(4) Uani 0.271(7) 1 d PDU E 2
F121 F 0.2726(11) 0.2379(5) 0.7838(7) 0.061(4) Uani 0.271(7) 1 d PDU E 2
C232 C 0.1570(3) 0.4851(3) 0.9539(2) 0.0337(10) Uani 1 1 d . . .
F22 F 0.1564(2) 0.42813(18) 0.98120(16) 0.0630(8) Uani 1 1 d U . .
F23 F 0.0591(2) 0.4886(2) 0.93350(15) 0.0593(8) Uani 1 1 d U . .
F24 F 0.1917(2) 0.55676(17) 1.00754(13) 0.0520(7) Uani 1 1 d U . .
F800 F 0.2514(3) 0.8732(2) 0.52890(18) 0.0784(10) Uani 1 1 d U . .
C801 C 0.3036(3) 0.9360(3) 0.5882(2) 0.0425(11) Uani 1 1 d . . .
C802 C 0.3262(4) 0.9218(3) 0.6486(3) 0.0501(13) Uani 1 1 d . . .
H802 H 0.3070 0.8696 0.6499 0.060 Uiso 1 1 calc R . .
C803 C 0.3782(4) 0.9867(3) 0.7079(3) 0.0476(12) Uani 1 1 d . . .
H803 H 0.3962 0.9790 0.7508 0.057 Uiso 1 1 calc R . .
C804 C 0.4042(3) 1.0617(3) 0.7058(2) 0.0442(11) Uani 1 1 d . . .
H804 H 0.4378 1.1062 0.7474 0.053 Uiso 1 1 calc R . .
C805 C 0.3815(3) 1.0728(3) 0.6428(2) 0.0437(11) Uani 1 1 d . . .
H805 H 0.4005 1.1248 0.6413 0.052 Uiso 1 1 calc R . .
C806 C 0.3318(3) 1.0092(3) 0.5830(2) 0.0392(11) Uani 1 1 d . . .
H806 H 0.3173 1.0156 0.5392 0.047 Uiso 1 1 calc R . .

loop_
_atom_site_aniso_label
_atom_site_aniso_U_11
_atom_site_aniso_U_22
_atom_site_aniso_U_33
_atom_site_aniso_U_23
_atom_site_aniso_U_13
_atom_site_aniso_U_12
Rh1 0.02058(17) 0.01865(17) 0.02375(17) 0.00769(13) 0.00596(11) 0.00253(11)
P1 0.0272(5) 0.0198(5) 0.0308(6) 0.0098(5) 0.0057(4) 0.0025(4)
P2 0.0210(5) 0.0188(5) 0.0231(5) 0.0076(4) 0.0057(4) 0.0024(4)
P3 0.0209(5) 0.0222(5) 0.0232(5) 0.0071(4) 0.0064(4) 0.0031(4)
O1 0.0211(13) 0.0250(15) 0.0250(14) 0.0067(12) 0.0063(10) 0.0024(10)
C1 0.051(3) 0.022(2) 0.037(2) 0.015(2) 0.009(2) 0.0018(18)
C2 0.059(3) 0.058(3) 0.043(2) 0.027(2) 0.019(2) 0.005(2)
C3 0.072(3) 0.061(3) 0.046(2) 0.031(2) 0.019(2) 0.002(2)
C4 0.074(3) 0.055(3) 0.043(2) 0.033(2) 0.002(2) 0.006(2)
C5 0.058(3) 0.050(3) 0.045(2) 0.030(2) 0.004(2) 0.006(2)
C102 0.059(3) 0.058(3) 0.043(2) 0.027(2) 0.019(2) 0.005(2)
C103 0.072(3) 0.061(3) 0.046(2) 0.031(2) 0.019(2) 0.002(2)
C104 0.074(3) 0.055(3) 0.043(2) 0.033(2) 0.002(2) 0.006(2)
C105 0.058(3) 0.050(3) 0.045(2) 0.030(2) 0.004(2) 0.006(2)
C6 0.031(2) 0.020(2) 0.043(3) 0.007(2) 0.0052(18) 0.0067(16)
C7 0.030(2) 0.034(2) 0.055(3) 0.016(2) -0.0011(19) 0.0077(17)
C8 0.034(2) 0.044(2) 0.069(3) 0.010(2) 0.0088(19) 0.0137(18)
C9 0.040(2) 0.045(3) 0.060(3) 0.009(2) 0.017(2) 0.013(2)
C10 0.037(2) 0.040(2) 0.046(2) 0.007(2) 0.0112(18) 0.0125(18)
C108 0.034(2) 0.044(2) 0.069(3) 0.010(2) 0.0088(19) 0.0137(18)
C109 0.040(2) 0.045(3) 0.060(3) 0.009(2) 0.017(2) 0.013(2)
C110 0.037(2) 0.040(2) 0.046(2) 0.007(2) 0.0112(18) 0.0125(18)
C11 0.027(2) 0.025(2) 0.035(2) 0.0125(19) 0.0077(17) 0.0017(16)
C12 0.034(2) 0.027(2) 0.056(2) 0.0109(19) 0.0008(18) -0.0047(16)
C13 0.036(2) 0.033(2) 0.057(3) 0.013(3) 0.006(2) -0.0088(18)
C14 0.033(2) 0.041(2) 0.054(3) 0.012(3) 0.006(3) 0.001(2)
C15 0.030(2) 0.034(2) 0.046(2) 0.0173(19) 0.0058(17) 0.0030(16)
C112 0.034(2) 0.027(2) 0.056(2) 0.0109(19) 0.0008(18) -0.0047(16)
C113 0.036(2) 0.033(2) 0.057(3) 0.013(3) 0.006(2) -0.0088(18)
C114 0.033(2) 0.041(2) 0.054(3) 0.012(3) 0.006(3) 0.001(2)
C115 0.030(2) 0.034(2) 0.046(2) 0.0173(19) 0.0058(17) 0.0030(16)
C16 0.026(2) 0.018(2) 0.0226(19) 0.0066(17) 0.0074(15) 0.0010(15)
C17 0.028(2) 0.026(2) 0.028(2) 0.0091(18) 0.0107(16) 0.0031(16)
C18 0.023(2) 0.037(2) 0.031(2) 0.019(2) 0.0009(16) -0.0016(16)
C19 0.022(2) 0.034(2) 0.041(2) 0.016(2) 0.0068(17) 0.0070(17)
C20 0.022(2) 0.029(2) 0.035(2) 0.010(2) 0.0068(16) 0.0065(16)
C21 0.021(2) 0.024(2) 0.029(2) 0.0098(18) 0.0015(15) 0.0005(15)
C22 0.024(2) 0.021(2) 0.025(2) 0.0052(17) 0.0083(15) 0.0030(15)
C23 0.030(2) 0.037(2) 0.026(2) 0.0109(19) 0.0078(16) 0.0055(17)
C24 0.038(2) 0.035(3) 0.031(2) 0.011(2) 0.0143(18) 0.0055(18)
C25 0.031(2) 0.035(3) 0.040(3) 0.009(2) 0.0195(19) 0.0024(18)
C26 0.022(2) 0.035(2) 0.030(2) 0.006(2) 0.0089(16) 0.0036(16)
C27 0.027(2) 0.020(2) 0.023(2) 0.0042(17) 0.0088(15) 0.0020(15)
C28 0.0183(19) 0.027(2) 0.024(2) 0.0082(18) 0.0042(14) 0.0020(15)
C29 0.028(2) 0.029(2) 0.023(2) 0.0110(18) 0.0043(15) 0.0071(16)
C30 0.032(2) 0.045(3) 0.035(2) 0.022(2) 0.0128(18) 0.0122(19)
C31 0.036(2) 0.046(3) 0.022(2) 0.010(2) 0.0059(17) 0.014(2)
C32 0.031(2) 0.029(2) 0.030(2) -0.001(2) 0.0030(17) 0.0053(17)
C33 0.030(2) 0.031(2) 0.030(2) 0.009(2) 0.0096(17) 0.0061(17)
C34 0.023(2) 0.023(2) 0.024(2) 0.0094(18) 0.0009(15) -0.0011(15)
C35 0.026(2) 0.024(2) 0.032(2) 0.0103(19) 0.0067(16) 0.0041(16)
C36 0.039(2) 0.024(2) 0.048(3) 0.017(2) 0.007(2) 0.0109(18)
C37 0.048(3) 0.035(3) 0.050(3) 0.029(2) 0.000(2) 0.000(2)
C38 0.038(2) 0.038(3) 0.043(3) 0.027(2) 0.0110(19) 0.0004(19)
C39 0.027(2) 0.028(2) 0.031(2) 0.0104(19) 0.0064(16) 0.0011(16)
C40 0.027(2) 0.028(2) 0.027(2) 0.0150(19) 0.0082(16) 0.0010(16)
C41 0.032(2) 0.029(2) 0.030(2) 0.011(2) 0.0078(17) 0.0057(17)
C42 0.050(3) 0.026(2) 0.034(2) 0.005(2) 0.007(2) 0.0032(19)
C43 0.057(3) 0.033(3) 0.036(3) 0.007(2) 0.003(2) -0.014(2)
C44 0.027(2) 0.059(3) 0.042(3) 0.011(3) 0.0029(19) -0.009(2)
C45 0.028(2) 0.045(3) 0.033(2) 0.010(2) 0.0072(17) -0.0035(18)
C46 0.022(2) 0.022(2) 0.026(2) 0.0055(17) 0.0044(15) 0.0019(15)
C47 0.059(3) 0.053(3) 0.049(3) 0.032(3) 0.031(2) 0.031(2)
C48 0.066(3) 0.052(3) 0.058(3) 0.038(3) 0.025(3) 0.030(3)
C49 0.037(2) 0.032(3) 0.044(3) 0.010(2) 0.0050(19) 0.0157(19)
C50 0.036(2) 0.045(3) 0.036(2) 0.013(2) 0.0114(19) 0.017(2)
C51 0.031(2) 0.034(2) 0.035(2) 0.015(2) 0.0085(17) 0.0082(18)
B200 0.028(2) 0.020(2) 0.021(2) 0.0050(19) 0.0069(17) 0.0043(17)
C201 0.026(2) 0.0120(19) 0.026(2) 0.0025(17) 0.0060(15) 0.0016(14)
C202 0.025(2) 0.021(2) 0.025(2) 0.0018(17) 0.0035(15) -0.0005(15)
C203 0.033(2) 0.026(2) 0.022(2) 0.0062(18) 0.0030(16) 0.0017(16)
C204 0.033(2) 0.034(3) 0.029(2) 0.007(2) -0.0047(17) 0.0012(18)
C205 0.027(2) 0.030(2) 0.031(2) 0.0061(19) 0.0037(17) -0.0005(16)
C206 0.033(2) 0.021(2) 0.033(2) 0.0089(19) 0.0114(17) 0.0048(16)
C207 0.036(3) 0.050(3) 0.030(2) 0.016(2) 0.0035(19) 0.006(2)
F1 0.0659(19) 0.107(3) 0.0301(15) 0.0256(17) -0.0082(13) -0.0140(17)
F2 0.138(3) 0.057(2) 0.082(2) 0.044(2) 0.049(2) 0.020(2)
F3 0.0516(18) 0.129(3) 0.0477(17) 0.0496(19) 0.0190(13) 0.0207(18)
C208 0.036(3) 0.045(3) 0.047(3) 0.014(3) -0.003(2) -0.001(2)
F4 0.043(3) 0.052(4) 0.152(7) 0.041(4) 0.041(4) 0.022(3)
F5 0.037(3) 0.103(6) 0.096(5) -0.028(4) 0.002(3) -0.020(3)
F6 0.044(3) 0.123(6) 0.106(5) 0.089(5) 0.017(3) 0.002(4)
F104 0.051(4) 0.092(6) 0.126(7) 0.046(5) 0.025(5) -0.013(4)
F105 0.038(4) 0.124(7) 0.083(5) -0.015(5) 0.026(4) 0.004(5)
F106 0.044(4) 0.125(7) 0.094(6) 0.062(5) 0.000(4) 0.009(5)
C209 0.0204(19) 0.021(2) 0.0220(19) 0.0068(17) 0.0072(14) -0.0004(14)
C210 0.027(2) 0.025(2) 0.021(2) 0.0089(18) 0.0034(15) -0.0006(15)
C211 0.031(2) 0.019(2) 0.029(2) 0.0084(19) 0.0075(16) 0.0012(16)
C212 0.028(2) 0.025(2) 0.029(2) 0.0066(19) 0.0048(16) -0.0031(16)
C213 0.0211(19) 0.027(2) 0.023(2) 0.0082(18) 0.0035(15) -0.0013(15)
C214 0.024(2) 0.023(2) 0.024(2) 0.0111(18) 0.0046(15) 0.0010(15)
C215 0.052(3) 0.028(3) 0.037(3) 0.013(2) 0.007(2) 0.004(2)
F7 0.132(3) 0.047(2) 0.117(3) 0.052(2) -0.053(2) -0.041(2)
F8 0.083(2) 0.063(2) 0.126(3) 0.064(2) 0.010(2) 0.0227(17)
F9 0.215(4) 0.052(2) 0.076(2) 0.046(2) 0.072(3) 0.039(2)
C216 0.037(2) 0.032(3) 0.028(2) 0.009(2) 0.0053(18) -0.0033(18)
F10 0.180(4) 0.046(2) 0.0281(15) 0.0049(15) 0.0141(18) 0.008(2)
F11 0.0476(17) 0.114(3) 0.0477(17) 0.0445(18) -0.0035(13) 0.0111(16)
F12 0.0483(16) 0.092(2) 0.0350(14) 0.0297(15) 0.0074(12) -0.0200(14)
C217 0.026(2) 0.023(2) 0.028(2) 0.0143(18) 0.0084(16) 0.0022(15)
C218 0.036(2) 0.028(2) 0.026(2) 0.0126(19) 0.0108(17) 0.0085(17)
C219 0.037(2) 0.034(2) 0.031(2) 0.014(2) 0.0121(18) 0.0111(18)
C220 0.030(2) 0.036(3) 0.046(3) 0.019(2) 0.0175(19) 0.0127(18)
C221 0.026(2) 0.024(2) 0.037(2) 0.009(2) 0.0095(17) 0.0052(16)
C222 0.030(2) 0.024(2) 0.028(2) 0.0075(18) 0.0047(16) 0.0008(16)
C223 0.046(3) 0.057(3) 0.036(3) 0.015(3) 0.020(2) 0.022(2)
F13 0.107(3) 0.053(2) 0.063(2) -0.0107(17) 0.0332(19) 0.0007(19)
F14 0.130(3) 0.085(2) 0.0336(16) 0.0212(17) 0.0207(17) 0.051(2)
F15 0.065(2) 0.114(3) 0.0555(19) 0.0043(19) 0.0282(16) 0.045(2)
C224 0.030(2) 0.035(3) 0.051(3) 0.009(2) 0.010(2) 0.0075(19)
F16 0.0485(18) 0.077(2) 0.123(3) 0.064(2) -0.0194(18) -0.0220(15)
F17 0.0524(18) 0.0555(19) 0.091(2) 0.0365(18) -0.0178(15) 0.0055(14)
F18 0.0392(18) 0.148(4) 0.067(2) -0.036(2) -0.0095(15) 0.017(2)
C225 0.0213(19) 0.021(2) 0.024(2) 0.0068(17) 0.0033(15) 0.0014(14)
C226 0.027(2) 0.023(2) 0.030(2) 0.0075(18) 0.0107(16) 0.0032(15)
C227 0.028(2) 0.018(2) 0.036(2) 0.0072(19) 0.0083(17) 0.0061(15)
C228 0.026(2) 0.026(2) 0.036(2) 0.017(2) 0.0024(17) -0.0009(16)
C229 0.022(2) 0.027(2) 0.029(2) 0.0110(19) 0.0036(15) 0.0006(15)
C230 0.0211(19) 0.018(2) 0.026(2) 0.0070(17) 0.0052(15) 0.0040(14)
C231 0.038(3) 0.027(3) 0.060(3) 0.014(2) 0.018(2) 0.0049(19)
F19 0.053(3) 0.031(3) 0.140(5) -0.026(3) 0.034(3) -0.010(2)
F20 0.124(5) 0.054(3) 0.097(4) 0.024(3) 0.017(3) 0.056(3)
F21 0.103(4) 0.033(2) 0.087(4) 0.017(2) 0.067(3) 0.023(2)
F119 0.049(6) 0.060(6) 0.107(8) 0.001(6) 0.025(6) 0.025(5)
F120 0.118(8) 0.051(6) 0.062(6) 0.011(5) -0.001(6) 0.035(6)
F121 0.099(8) 0.022(5) 0.074(7) 0.025(5) 0.041(6) 0.002(5)
C232 0.041(3) 0.026(2) 0.036(2) 0.013(2) 0.0126(19) 0.0011(18)
F22 0.099(2) 0.0493(18) 0.0650(19) 0.0370(16) 0.0478(17) 0.0193(16)
F23 0.0352(16) 0.087(2) 0.0561(17) 0.0232(16) 0.0221(12) 0.0128(14)
F24 0.0654(18) 0.0443(17) 0.0348(14) 0.0007(13) 0.0239(12) -0.0085(13)
F800 0.103(3) 0.056(2) 0.065(2) 0.0210(18) -0.0003(18) -0.0112(18)
C801 0.043(3) 0.043(3) 0.039(3) 0.014(2) 0.006(2) 0.008(2)
C802 0.056(3) 0.042(3) 0.071(4) 0.034(3) 0.029(3) 0.021(2)
C803 0.045(3) 0.067(4) 0.044(3) 0.033(3) 0.014(2) 0.020(2)
C804 0.039(3) 0.053(3) 0.039(3) 0.016(2) 0.009(2) 0.006(2)
C805 0.041(3) 0.044(3) 0.047(3) 0.018(3) 0.009(2) 0.006(2)
C806 0.039(3) 0.044(3) 0.040(3) 0.021(2) 0.010(2) 0.011(2)

loop_
_atom_type_symbol
_atom_type_description
_atom_type_scat_dispersion_real
_atom_type_scat_dispersion_imag
_atom_type_scat_source
C C 0.0033 0.0016 'International Tables Vol C Tables 4.2.6.8 and 6.1.1.4'
H H 0.0000 0.0000 'International Tables Vol C Tables 4.2.6.8 and 6.1.1.4'
B B 0.0013 0.0007 'International Tables Vol C Tables 4.2.6.8 and 6.1.1.4'
O O 0.0106 0.0060 'International Tables Vol C Tables 4.2.6.8 and 6.1.1.4'
F F 0.0171 0.0103 'International Tables Vol C Tables 4.2.6.8 and 6.1.1.4'
P P 0.1023 0.0942 'International Tables Vol C Tables 4.2.6.8 and 6.1.1.4'
Rh Rh -1.1178 0.9187 'International Tables Vol C Tables 4.2.6.8 and 6.1.1.4'

loop_
_geom_angle_atom_site_label_1
_geom_angle_atom_site_label_2
_geom_angle_atom_site_label_3
_geom_angle
O1 Rh1 P1 104.07(7)
O1 Rh1 P2 78.42(7)
P1 Rh1 P2 153.78(4)
O1 Rh1 P3 81.12(6)
P1 Rh1 P3 106.99(4)
P2 Rh1 P3 99.20(3)
C11 P1 C6 100.72(18)
C11 P1 C1 104.84(19)
C6 P1 C1 103.70(19)
C11 P1 Rh1 117.31(13)
C6 P1 Rh1 113.70(14)
C1 P1 Rh1 114.76(14)
C28 P2 C34 104.36(17)
C28 P2 C16 104.16(16)
C34 P2 C16 102.80(16)
C28 P2 Rh1 117.17(12)
C34 P2 Rh1 126.71(12)
C16 P2 Rh1 98.01(12)
C46 P3 C22 107.81(17)
C46 P3 C40 102.02(17)
C22 P3 C40 100.89(17)
C46 P3 Rh1 115.87(12)
C22 P3 Rh1 101.55(12)
C40 P3 Rh1 126.61(12)
C27 O1 C21 115.1(3)
C27 O1 Rh1 117.5(2)
C21 O1 Rh1 109.3(2)
C5 C1 C2 105.4(4)
C5 C1 P1 116.6(3)
C2 C1 P1 116.2(3)
C1 C2 C3 103.8(4)
C4 C3 C2 99.9(6)
C3 C4 C5 106.8(5)
C1 C5 C4 104.2(5)
C10 C6 C7 104.2(3)
C10 C6 P1 112.3(3)
C7 C6 P1 116.9(3)
C8 C7 C6 103.0(4)
C9 C8 C7 104.1(5)
C8 C9 C10 105.8(5)
C9 C10 C6 106.7(4)
C15 C11 C12 104.5(3)
C15 C11 P1 116.0(3)
C12 C11 P1 117.0(3)
C13 C12 C11 102.1(5)
C12 C13 C14 97.2(6)
C15 C14 C13 101.4(6)
C11 C15 C14 104.6(4)
C21 C16 C17 117.0(3)
C21 C16 P2 117.9(3)
C17 C16 P2 124.9(3)
C18 C17 C16 120.9(4)
C19 C18 C17 120.2(4)
C18 C19 C20 120.7(4)
C21 C20 C19 117.3(4)
C20 C21 C16 123.6(3)
C20 C21 O1 118.4(3)
C16 C21 O1 117.9(3)
C27 C22 C23 117.6(3)
C27 C22 P3 120.9(3)
C23 C22 P3 121.5(3)
C24 C23 C22 121.5(4)
C25 C24 C23 118.9(4)
C26 C25 C24 121.0(4)
C25 C26 C27 120.1(4)
C26 C27 C22 120.7(3)
C26 C27 O1 120.9(3)
C22 C27 O1 118.4(3)
C29 C28 C33 118.9(3)
C29 C28 P2 119.8(3)
C33 C28 P2 121.3(3)
C28 C29 C30 120.5(4)
C31 C30 C29 120.2(4)
C30 C31 C32 119.7(4)
C33 C32 C31 120.7(4)
C32 C33 C28 119.9(4)
C35 C34 C39 119.0(3)
C35 C34 P2 120.1(3)
C39 C34 P2 120.8(3)
C36 C35 C34 120.6(4)
C37 C36 C35 120.0(4)
C36 C37 C38 120.1(4)
C39 C38 C37 119.9(4)
C38 C39 C34 120.4(4)
C41 C40 C45 117.9(4)
C41 C40 P3 121.2(3)
C45 C40 P3 120.7(3)
C42 C41 C40 121.4(4)
C43 C42 C41 119.9(4)
C44 C43 C42 119.7(4)
C43 C44 C45 121.3(4)
C44 C45 C40 119.7(4)
C51 C46 C47 118.2(4)
C51 C46 P3 117.3(3)
C47 C46 P3 124.4(3)
C48 C47 C46 120.0(4)
C49 C48 C47 121.3(4)
C48 C49 C50 119.2(4)
C49 C50 C51 119.8(4)
C46 C51 C50 121.4(4)
C209 B200 C217 108.3(3)
C209 B200 C201 107.4(3)
C217 B200 C201 111.1(3)
C209 B200 C225 114.0(3)
C217 B200 C225 108.6(3)
C201 B200 C225 107.4(3)
C202 C201 C206 115.0(3)
C202 C201 B200 123.6(3)
C206 C201 B200 121.3(3)
C203 C202 C201 122.6(3)
C204 C203 C202 120.5(4)
C204 C203 C207 120.0(3)
C202 C203 C207 119.4(4)
C203 C204 C205 118.6(4)
C206 C205 C204 120.6(4)
C206 C205 C208 120.3(3)
C204 C205 C208 119.1(3)
C205 C206 C201 122.5(4)
F3 C207 F1 107.3(4)
F3 C207 F2 105.2(4)
F1 C207 F2 105.9(4)
F3 C207 C203 113.9(3)
F1 C207 C203 111.9(4)
F2 C207 C203 112.1(4)
F106 C208 F6 128.9(6)
F106 C208 F5 58.7(5)
F6 C208 F5 108.5(5)
F106 C208 F105 107.1(5)
F6 C208 F105 41.9(5)
F5 C208 F105 133.1(6)
F106 C208 F4 46.9(5)
F6 C208 F4 104.6(5)
F5 C208 F4 103.7(5)
F105 C208 F4 66.5(5)
F106 C208 F104 104.8(5)
F6 C208 F104 63.4(5)
F5 C208 F104 50.6(5)
F105 C208 F104 102.9(5)
F4 C208 F104 135.4(5)
F106 C208 C205 115.4(4)
F6 C208 C205 114.8(4)
F5 C208 C205 112.9(4)
F105 C208 C205 113.2(4)
F4 C208 C205 111.5(4)
F104 C208 C205 112.3(4)
C214 C209 C210 114.9(3)
C214 C209 B200 124.0(3)
C210 C209 B200 121.0(3)
C211 C210 C209 123.0(3)
C210 C211 C212 121.4(4)
C210 C211 C215 120.0(4)
C212 C211 C215 118.5(4)
C211 C212 C213 117.6(4)
C212 C213 C214 120.9(3)
C212 C213 C216 120.6(4)
C214 C213 C216 118.6(3)
C209 C214 C213 122.2(3)
F7 C215 F9 108.1(4)
F7 C215 F8 104.3(4)
F9 C215 F8 102.2(4)
F7 C215 C211 115.1(4)
F9 C215 C211 113.4(4)
F8 C215 C211 112.6(4)
F12 C216 F11 104.8(3)
F12 C216 F10 106.8(4)
F11 C216 F10 104.6(4)
F12 C216 C213 113.2(3)
F11 C216 C213 113.3(3)
F10 C216 C213 113.4(4)
C222 C217 C218 115.8(3)
C222 C217 B200 121.4(3)
C218 C217 B200 122.6(3)
C217 C218 C219 122.0(4)
C220 C219 C218 120.5(4)
C220 C219 C223 120.6(4)
C218 C219 C223 118.9(4)
C219 C220 C221 118.7(4)
C220 C221 C222 121.0(4)
C220 C221 C224 118.2(4)
C222 C221 C224 120.8(4)
C221 C222 C217 122.0(4)
F14 C223 F15 109.1(4)
F14 C223 F13 105.3(4)
F15 C223 F13 104.6(4)
F14 C223 C219 112.8(4)
F15 C223 C219 113.2(4)
F13 C223 C219 111.1(4)
F18 C224 F17 105.6(4)
F18 C224 F16 106.3(4)
F17 C224 F16 104.3(4)
F18 C224 C221 114.1(4)
F17 C224 C221 112.8(4)
F16 C224 C221 112.9(4)
C226 C225 C230 115.2(3)
C226 C225 B200 120.9(3)
C230 C225 B200 123.8(3)
C227 C226 C225 122.6(4)
C228 C227 C226 121.1(4)
C228 C227 C231 118.8(3)
C226 C227 C231 120.0(3)
C229 C228 C227 118.1(4)
C228 C229 C230 121.1(4)
C228 C229 C232 119.8(3)
C230 C229 C232 119.1(3)
C229 C230 C225 121.8(3)
F119 C231 F19 130.3(6)
F119 C231 F121 107.3(6)
F19 C231 F121 45.5(5)
F119 C231 F21 51.5(7)
F19 C231 F21 108.4(4)
F121 C231 F21 129.7(6)
F119 C231 F120 104.8(6)
F19 C231 F120 60.4(6)
F121 C231 F120 103.2(6)
F21 C231 F120 56.0(6)
F119 C231 F20 53.4(7)
F19 C231 F20 103.5(4)
F121 C231 F20 60.9(6)
F21 C231 F20 101.9(4)
F120 C231 F20 137.6(6)
F119 C231 C227 114.9(5)
F19 C231 C227 114.6(4)
F121 C231 C227 115.0(5)
F21 C231 C227 115.2(3)
F120 C231 C227 110.4(5)
F20 C231 C227 111.9(4)
F22 C232 F23 105.7(3)
F22 C232 F24 106.6(3)
F23 C232 F24 105.2(3)
F22 C232 C229 113.2(3)
F23 C232 C229 113.0(3)
F24 C232 C229 112.4(3)
F800 C801 C802 118.3(4)
F800 C801 C806 117.8(4)
C802 C801 C806 123.9(5)
C801 C802 C803 116.9(4)
C804 C803 C802 121.1(4)
C803 C804 C805 119.9(5)
C806 C805 C804 120.2(5)
C805 C806 C801 117.8(4)

loop_
_geom_bond_atom_site_label_1
_geom_bond_atom_site_label_2
_geom_bond_distance
Rh1 O1 2.308(2)
Rh1 P1 2.3135(10)
Rh1 P2 2.3349(10)
Rh1 P3 2.3514(10)
P1 C11 1.842(4)
P1 C6 1.843(4)
P1 C1 1.855(4)
P2 C28 1.820(4)
P2 C34 1.827(4)
P2 C16 1.831(4)
P3 C46 1.825(4)
P3 C22 1.830(4)
P3 C40 1.832(4)
O1 C27 1.414(4)
O1 C21 1.430(4)
C1 C5 1.524(6)
C1 C2 1.529(6)
C2 C3 1.532(7)
C3 C4 1.516(9)
C4 C5 1.561(8)
C103 C104 1.513(13)
C6 C10 1.540(6)
C6 C7 1.541(6)
C7 C8 1.528(6)
C8 C9 1.514(8)
C9 C10 1.537(7)
C11 C15 1.543(5)
C11 C12 1.545(6)
C12 C13 1.522(7)
C13 C14 1.572(9)
C14 C15 1.552(7)
C113 C114 1.567(11)
C16 C21 1.385(5)
C16 C17 1.398(5)
C17 C18 1.378(5)
C18 C19 1.376(6)
C19 C20 1.401(6)
C20 C21 1.376(5)
C22 C27 1.399(5)
C22 C23 1.405(5)
C23 C24 1.389(5)
C24 C25 1.386(6)
C25 C26 1.367(6)
C26 C27 1.394(5)
C28 C29 1.394(5)
C28 C33 1.411(6)
C29 C30 1.394(5)
C30 C31 1.382(6)
C31 C32 1.392(6)
C32 C33 1.381(6)
C34 C35 1.387(5)
C34 C39 1.397(5)
C35 C36 1.383(5)
C36 C37 1.379(6)
C37 C38 1.387(6)
C38 C39 1.379(6)
C40 C41 1.393(5)
C40 C45 1.400(5)
C41 C42 1.385(6)
C42 C43 1.378(6)
C43 C44 1.362(7)
C44 C45 1.397(6)
C46 C51 1.378(5)
C46 C47 1.400(6)
C47 C48 1.385(6)
C48 C49 1.372(6)
C49 C50 1.381(6)
C50 C51 1.393(6)
B200 C209 1.642(6)
B200 C217 1.643(5)
B200 C201 1.646(5)
B200 C225 1.649(5)
C201 C202 1.404(5)
C201 C206 1.409(5)
C202 C203 1.391(5)
C203 C204 1.373(6)
C203 C207 1.506(6)
C204 C205 1.394(6)
C205 C206 1.378(5)
C205 C208 1.496(6)
C207 F3 1.307(5)
C207 F1 1.320(5)
C207 F2 1.326(5)
C208 F106 1.291(5)
C208 F6 1.292(5)
C208 F5 1.305(5)
C208 F105 1.309(6)
C208 F4 1.331(5)
C208 F104 1.332(6)
C209 C214 1.400(5)
C209 C210 1.403(5)
C210 C211 1.376(5)
C211 C212 1.380(5)
C211 C215 1.490(6)
C212 C213 1.385(5)
C213 C214 1.402(5)
C213 C216 1.484(5)
C215 F7 1.300(5)
C215 F9 1.313(5)
C215 F8 1.317(5)
C216 F12 1.317(5)
C216 F11 1.325(5)
C216 F10 1.342(5)
C217 C222 1.398(5)
C217 C218 1.398(5)
C218 C219 1.411(5)
C219 C220 1.368(6)
C219 C223 1.507(6)
C220 C221 1.378(6)
C221 C222 1.396(5)
C221 C224 1.492(6)
C223 F14 1.303(5)
C223 F15 1.310(5)
C223 F13 1.347(6)
C224 F18 1.312(5)
C224 F17 1.320(5)
C224 F16 1.335(5)
C225 C226 1.401(5)
C225 C230 1.412(5)
C226 C227 1.388(5)
C227 C228 1.384(5)
C227 C231 1.483(6)
C228 C229 1.376(5)
C229 C230 1.403(5)
C229 C232 1.495(5)
C231 F119 1.294(6)
C231 F19 1.296(5)
C231 F121 1.303(6)
C231 F21 1.320(5)
C231 F120 1.352(6)
C231 F20 1.355(5)
C232 F22 1.329(5)
C232 F23 1.331(5)
C232 F24 1.337(5)
F800 C801 1.365(6)
C801 C802 1.366(6)
C801 C806 1.370(6)
C802 C803 1.382(7)
C803 C804 1.365(7)
C804 C805 1.386(6)
C805 C806 1.368(7)

loop_
_platon_squeeze_void_nr
_platon_squeeze_void_average_x
_platon_squeeze_void_average_y
_platon_squeeze_void_average_z
_platon_squeeze_void_volume
_platon_squeeze_void_count_electrons
_platon_squeeze_void_content
1 0.120 0.349 0.547 174 65 ' '
2 -0.120 0.651 0.453 175 65 ' '
3 0.500 0.500 0.000 176 41 ' '
4 0.395 0.748 0.497 10 3 ' '
5 0.604 0.252 0.503 10 2 ' '
